data_7230984
loop_
_publ_author_name
'Kyratzis, Nicholas'
'Cao, Winnie'
'Izgorodina, Ekaterina I.'
'Turner, David R.'

_publ_section_title
;
 Structural changes in coordination polymers in response to small changes
 in steric bulk (H vs. Me): an experimental and theoretical study
;
_journal_issue 29
_journal_name_full CrystEngComm
_journal_page_first 4115
_journal_paper_doi 10.1039/C8CE00744F
_journal_volume 20
_journal_year 2018
_chemical_formula_moiety 'C28 H16 Co N4 O8'
_chemical_formula_sum 'C28 H16 Co N4 O8'
_chemical_formula_weight 595.38
_space_group_crystal_system monoclinic
_space_group_IT_number 14
_space_group_name_Hall '-P 2ybc'
_space_group_name_H-M_alt 'P 1 21/c 1'
_symmetry_space_group_name_Hall '-P 2ybc'
_symmetry_space_group_name_H-M 'P 1 21/c 1'
_atom_sites_solution_hydrogens geom
_audit_creation_date 2018-01-24
_audit_creation_method
;
Olex2 1.2
(compiled 2017.08.10 svn.r3458 for OlexSys, GUI svn.r5381)
;
_audit_update_record
;
2018-04-30 deposited with the CCDC.
2018-06-21 downloaded from the CCDC.
;
_cell_angle_alpha 90
_cell_angle_beta 92.74(3)
_cell_angle_gamma 90
_cell_formula_units_Z 4
_cell_length_a 7.2510(15)
_cell_length_b 18.380(4)
_cell_length_c 17.791(4)
_cell_measurement_reflns_used 42489
_cell_measurement_temperature 100(2)
_cell_measurement_theta_max 33.746
_cell_measurement_theta_min 1.594
_cell_volume 2368.4(9)
_computing_cell_refinement 'XDS (Kabsch, 1993)'
_computing_data_collection 'BluIce (McPhillips, 2002)'
_computing_data_reduction 'XDS (Kabsch, 1993)'
_computing_molecular_graphics 'Olex2 (Dolomanov et al., 2009)'
_computing_publication_material 'Olex2 (Dolomanov et al., 2009)'
_computing_structure_refinement 'ShelXL (Sheldrick, 2015)'
_computing_structure_solution 'ShelXT (Sheldrick, 2015)'
_diffrn_ambient_temperature 100.0
_diffrn_measured_fraction_theta_full 0.992
_diffrn_measured_fraction_theta_max 0.991
_diffrn_measurement_device_type 'ADSC Quantum 210r'
_diffrn_measurement_method 'Phi Scan'
_diffrn_radiation_type synchrotron
_diffrn_radiation_wavelength 0.7108
_diffrn_reflns_av_R_equivalents 0.3037
_diffrn_reflns_av_unetI/netI 0.1461
_diffrn_reflns_Laue_measured_fraction_full 0.992
_diffrn_reflns_Laue_measured_fraction_max 0.991
_diffrn_reflns_limit_h_max 9
_diffrn_reflns_limit_h_min -9
_diffrn_reflns_limit_k_max 23
_diffrn_reflns_limit_k_min -23
_diffrn_reflns_limit_l_max 23
_diffrn_reflns_limit_l_min -23
_diffrn_reflns_number 30307
_diffrn_reflns_point_group_measured_fraction_full 0.992
_diffrn_reflns_point_group_measured_fraction_max 0.991
_diffrn_reflns_theta_full 25.000
_diffrn_reflns_theta_max 27.497
_diffrn_reflns_theta_min 1.594
_diffrn_source 'MX1 Beamline Australian Synchrotron'
_exptl_absorpt_coefficient_mu 0.791
_exptl_absorpt_correction_type none
_exptl_crystal_colour 'clear light brown'
_exptl_crystal_colour_lustre clear
_exptl_crystal_colour_modifier light
_exptl_crystal_colour_primary brown
_exptl_crystal_density_diffrn 1.670
_exptl_crystal_description plate
_exptl_crystal_F_000 1212
_exptl_crystal_recrystallization_method 'Crystallised at elevated temperature from synthesis'
_exptl_crystal_size_max 0.04
_exptl_crystal_size_mid 0.02
_exptl_crystal_size_min 0.01
_refine_diff_density_max 0.728
_refine_diff_density_min -2.359
_refine_diff_density_rms 0.202
_refine_ls_extinction_method none
_refine_ls_goodness_of_fit_ref 1.218
_refine_ls_hydrogen_treatment constr
_refine_ls_matrix_type full
_refine_ls_number_parameters 370
_refine_ls_number_reflns 5398
_refine_ls_number_restraints 0
_refine_ls_restrained_S_all 1.218
_refine_ls_R_factor_all 0.0682
_refine_ls_R_factor_gt 0.0657
_refine_ls_shift/su_max 0.002
_refine_ls_shift/su_mean 0.000
_refine_ls_structure_factor_coef Fsqd
_refine_ls_weighting_details 'w=1/[\s^2^(Fo^2^)+(0.0610P)^2^+0.3263P] where P=(Fo^2^+2Fc^2^)/3'
_refine_ls_weighting_scheme calc
_refine_ls_wR_factor_gt 0.1422
_refine_ls_wR_factor_ref 0.1444
_reflns_Friedel_coverage 0.000
_reflns_number_gt 4992
_reflns_number_total 5398
_reflns_threshold_expression 'I > 2\s(I)'
_cod_data_source_file c8ce00744f2.cif
_cod_data_source_block merge_pl
_cod_depositor_comments 'Adding full bibliography for 7230978--7230987.cif.'
_cod_database_code 7230984
_shelx_shelxl_version_number 2017/1
_shelx_space_group_comment
;
The symmetry employed for this shelxl refinement is uniquely defined
by the following loop, which should always be used as a source of
symmetry information in preference to the above space-group names.
They are only intended as comments.
;
_shelx_estimated_absorpt_t_max 0.992
_shelx_estimated_absorpt_t_min 0.969
_olex2_refinement_description
;
1. Fixed Uiso
 At 1.2 times of:
  All C(H) groups, All C(H,H) groups
2.a Secondary CH2 refined with riding coordinates:
 C2(H2A,H2B), C11(H11A,H11B)
2.b Aromatic/amide H refined with riding coordinates:
 C7(H7), C9(H9), C16(H16), C18(H18), C19(H19), C20(H20), C21(H21), C22(H22),
 C25(H25), C26(H26), C27(H27), C28(H28)
;
_olex2_submission_special_instructions 'No special instructions were received'

loop_
_space_group_symop_operation_xyz
'x, y, z'
'-x, y+1/2, -z+1/2'
'-x, -y, -z'
'x, -y-1/2, z-1/2'

loop_
_atom_site_label
_atom_site_type_symbol
_atom_site_fract_x
_atom_site_fract_y
_atom_site_fract_z
_atom_site_U_iso_or_equiv
_atom_site_adp_type
_atom_site_occupancy
_atom_site_site_symmetry_order
_atom_site_calc_flag
_atom_site_refinement_flags_posn
Co1 Co 0.26709(4) 0.37802(2) 0.61144(2) 0.01372(13) Uani 1 1 d .
O1 O 0.3555(2) 0.26019(8) 0.60469(8) 0.0182(3) Uani 1 1 d .
O2 O 0.5411(2) 0.35040(8) 0.63805(8) 0.0181(3) Uani 1 1 d .
O3 O 0.6348(2) 0.21988(8) 0.47518(9) 0.0223(3) Uani 1 1 d .
O4 O 0.6437(3) 0.10678(10) 0.70280(9) 0.0270(4) Uani 1 1 d .
O5 O 0.0138(2) 0.34383(8) 0.64573(8) 0.0188(3) Uani 1 1 d .
O6 O 0.2072(2) 0.38540(8) 0.73487(9) 0.0186(3) Uani 1 1 d .
O7 O 0.0572(2) 0.29310(8) 0.90319(9) 0.0224(3) Uani 1 1 d .
O8 O -0.1521(2) 0.48914(9) 0.76977(8) 0.0225(3) Uani 1 1 d .
N1 N 0.6362(2) 0.16365(9) 0.58899(10) 0.0179(4) Uani 1 1 d .
N2 N -0.0638(3) 0.39040(10) 0.83853(9) 0.0160(3) Uani 1 1 d .
N3 N 0.2888(2) 0.38950(10) 0.49541(10) 0.0153(3) Uani 1 1 d .
N4 N 0.2181(2) 0.48937(9) 0.59765(10) 0.0155(3) Uani 1 1 d .
C1 C 0.5126(3) 0.28412(11) 0.62189(11) 0.0165(4) Uani 1 1 d .
C2 C 0.6796(3) 0.23362(11) 0.62475(13) 0.0220(4) Uani 1 1 d .
H2A H 0.781879 0.257058 0.598880 0.026 Uiso 1 1 calc R
H2B H 0.721358 0.225404 0.677870 0.026 Uiso 1 1 calc R
C3 C 0.6189(3) 0.10277(11) 0.63467(12) 0.0172(4) Uani 1 1 d .
C4 C 0.6065(3) 0.16479(11) 0.51077(12) 0.0163(4) Uani 1 1 d .
C5 C 0.5696(3) 0.03343(10) 0.59633(10) 0.0137(4) Uani 1 1 d .
C6 C 0.5417(3) 0.09658(10) 0.47411(10) 0.0134(4) Uani 1 1 d .
C7 C 0.5590(3) -0.02976(11) 0.63799(11) 0.0161(4) Uani 1 1 d .
H7 H 0.589218 -0.029073 0.690535 0.019 Uiso 1 1 calc R
C8 C 0.5281(2) 0.03266(10) 0.51770(10) 0.0120(4) Uani 1 1 d .
C9 C 0.4967(3) 0.09520(11) 0.39751(11) 0.0157(4) Uani 1 1 d .
H9 H 0.503504 0.138620 0.368807 0.019 Uiso 1 1 calc R
C10 C 0.0534(3) 0.36019(11) 0.71397(11) 0.0154(4) Uani 1 1 d .
C11 C -0.0949(3) 0.34674(11) 0.77046(11) 0.0189(4) Uani 1 1 d .
H11A H -0.217418 0.358748 0.746785 0.023 Uiso 1 1 calc R
H11B H -0.095247 0.294550 0.784194 0.023 Uiso 1 1 calc R
C12 C 0.0131(3) 0.35726(11) 0.90339(10) 0.0149(4) Uani 1 1 d .
C13 C -0.0986(3) 0.46465(11) 0.83075(11) 0.0162(4) Uani 1 1 d .
C14 C 0.0325(3) 0.40306(10) 0.97186(10) 0.0133(4) Uani 1 1 d .
C15 C -0.0725(3) 0.51046(11) 0.89859(10) 0.0133(4) Uani 1 1 d .
C16 C 0.0929(3) 0.37242(10) 1.03975(12) 0.0166(4) Uani 1 1 d .
H16 H 0.121343 0.322013 1.042508 0.020 Uiso 1 1 calc R
C17 C -0.0100(2) 0.47794(10) 0.96743(10) 0.0120(4) Uani 1 1 d .
C18 C -0.1121(3) 0.58400(11) 0.89543(10) 0.0157(4) Uani 1 1 d .
H18 H -0.152761 0.605333 0.848901 0.019 Uiso 1 1 calc R
C19 C 0.3693(3) 0.34924(13) 0.37352(11) 0.0220(4) Uani 1 1 d .
H19 H 0.398164 0.310374 0.340898 0.026 Uiso 1 1 calc R
C20 C 0.3665(3) 0.42027(12) 0.34799(11) 0.0210(4) Uani 1 1 d .
H20 H 0.396231 0.430925 0.297743 0.025 Uiso 1 1 calc R
C21 C 0.3292(3) 0.33577(11) 0.44788(11) 0.0185(4) Uani 1 1 d .
H21 H 0.330311 0.286996 0.465575 0.022 Uiso 1 1 calc R
C22 C 0.3198(3) 0.47611(12) 0.39644(11) 0.0190(4) Uani 1 1 d .
H22 H 0.313634 0.525106 0.379509 0.023 Uiso 1 1 calc R
C23 C 0.2823(3) 0.45848(11) 0.47028(10) 0.0151(4) Uani 1 1 d .
C24 C 0.2326(3) 0.51425(11) 0.52646(11) 0.0151(4) Uani 1 1 d .
C25 C 0.1987(3) 0.58645(11) 0.50748(12) 0.0194(4) Uani 1 1 d .
H25 H 0.210838 0.602852 0.457323 0.023 Uiso 1 1 calc R
C26 C 0.1465(3) 0.63443(12) 0.56323(14) 0.0216(4) Uani 1 1 d .
H26 H 0.122057 0.684044 0.551592 0.026 Uiso 1 1 calc R
C27 C 0.1682(3) 0.53601(11) 0.65101(12) 0.0182(4) Uani 1 1 d .
H27 H 0.157961 0.518534 0.700889 0.022 Uiso 1 1 calc R
C28 C 0.1308(3) 0.60873(12) 0.63614(13) 0.0211(4) Uani 1 1 d .
H28 H 0.095197 0.640413 0.675066 0.025 Uiso 1 1 calc R

loop_
_atom_site_aniso_label
_atom_site_aniso_U_11
_atom_site_aniso_U_22
_atom_site_aniso_U_33
_atom_site_aniso_U_23
_atom_site_aniso_U_13
_atom_site_aniso_U_12
Co1 0.01586(19) 0.01395(17) 0.01150(17) -0.00059(8) 0.00223(10) -0.00065(9)
O1 0.0200(7) 0.0160(6) 0.0186(6) -0.0015(5) 0.0008(5) -0.0022(6)
O2 0.0197(7) 0.0149(6) 0.0196(7) -0.0034(5) -0.0003(5) -0.0004(6)
O3 0.0263(8) 0.0130(6) 0.0277(8) 0.0040(6) 0.0037(6) -0.0033(6)
O4 0.0398(10) 0.0242(7) 0.0166(7) -0.0046(6) -0.0040(6) -0.0018(7)
O5 0.0200(7) 0.0239(7) 0.0126(6) -0.0032(6) 0.0021(5) -0.0048(6)
O6 0.0202(8) 0.0207(7) 0.0150(7) -0.0025(5) 0.0022(5) -0.0029(6)
O7 0.0315(8) 0.0156(6) 0.0200(7) -0.0020(6) 0.0017(6) 0.0026(6)
O8 0.0301(8) 0.0267(8) 0.0104(6) 0.0004(6) -0.0016(5) 0.0048(7)
N1 0.0201(8) 0.0127(7) 0.0207(8) -0.0021(6) -0.0008(6) 0.0000(6)
N2 0.0202(8) 0.0174(7) 0.0105(7) -0.0028(6) 0.0017(6) -0.0005(7)
N3 0.0160(8) 0.0174(7) 0.0128(7) -0.0005(6) 0.0021(6) 0.0002(7)
N4 0.0161(8) 0.0159(7) 0.0146(7) -0.0008(6) 0.0012(6) -0.0006(7)
C1 0.0198(9) 0.0166(8) 0.0131(8) 0.0002(7) 0.0005(7) 0.0002(8)
C2 0.0222(10) 0.0150(9) 0.0283(10) -0.0053(8) -0.0037(8) -0.0013(8)
C3 0.0178(9) 0.0175(9) 0.0163(8) -0.0005(8) 0.0011(7) 0.0016(8)
C4 0.0146(9) 0.0136(8) 0.0209(9) 0.0008(7) 0.0021(7) 0.0008(7)
C5 0.0138(8) 0.0148(8) 0.0126(8) 0.0000(7) 0.0016(6) 0.0014(7)
C6 0.0139(9) 0.0113(8) 0.0154(8) 0.0015(7) 0.0038(7) 0.0001(7)
C7 0.0167(9) 0.0191(9) 0.0128(7) 0.0025(7) 0.0029(6) 0.0029(7)
C8 0.0117(8) 0.0120(8) 0.0123(8) 0.0005(7) 0.0025(6) 0.0020(7)
C9 0.0172(9) 0.0158(8) 0.0145(8) 0.0045(7) 0.0032(7) 0.0022(7)
C10 0.0194(9) 0.0140(8) 0.0127(8) -0.0005(7) 0.0012(7) 0.0003(8)
C11 0.0218(10) 0.0215(9) 0.0136(8) -0.0041(7) 0.0042(7) -0.0038(8)
C12 0.0159(9) 0.0160(8) 0.0132(8) -0.0015(7) 0.0041(7) -0.0009(8)
C13 0.0170(9) 0.0200(9) 0.0117(8) 0.0000(7) 0.0023(7) 0.0015(7)
C14 0.0144(9) 0.0147(8) 0.0110(8) -0.0004(7) 0.0038(6) -0.0003(7)
C15 0.0124(8) 0.0185(8) 0.0092(7) 0.0012(7) 0.0021(6) 0.0007(7)
C16 0.0182(9) 0.0169(8) 0.0146(9) 0.0021(7) 0.0016(7) 0.0018(7)
C17 0.0113(8) 0.0152(8) 0.0099(8) 0.0006(7) 0.0027(6) -0.0008(7)
C18 0.0166(9) 0.0186(9) 0.0119(8) 0.0040(7) 0.0006(6) 0.0015(7)
C19 0.0231(10) 0.0293(11) 0.0136(9) -0.0029(8) 0.0013(7) 0.0072(9)
C20 0.0190(10) 0.0294(11) 0.0148(8) 0.0008(8) 0.0034(7) 0.0012(8)
C21 0.0207(9) 0.0193(9) 0.0157(9) -0.0015(8) 0.0018(7) 0.0032(8)
C22 0.0205(10) 0.0226(9) 0.0139(8) 0.0033(8) 0.0016(7) -0.0019(8)
C23 0.0137(9) 0.0190(9) 0.0126(8) 0.0013(7) 0.0005(6) -0.0005(7)
C24 0.0134(8) 0.0166(9) 0.0151(8) 0.0010(7) -0.0003(6) -0.0013(7)
C25 0.0182(10) 0.0186(9) 0.0213(9) 0.0030(8) -0.0006(7) -0.0025(8)
C26 0.0207(10) 0.0155(8) 0.0287(11) 0.0009(8) 0.0017(8) -0.0013(8)
C27 0.0187(9) 0.0177(9) 0.0182(8) -0.0021(7) 0.0026(7) -0.0010(8)
C28 0.0207(10) 0.0164(9) 0.0263(10) -0.0050(8) 0.0023(8) -0.0007(8)

loop_
_atom_type_symbol
_atom_type_description
_atom_type_scat_dispersion_real
_atom_type_scat_dispersion_imag
_atom_type_scat_source
C C 0.0030 0.0020 'International Tables Vol C Tables 4.2.6.8 and 6.1.1.4'
H H 0.0000 0.0000 'International Tables Vol C Tables 4.2.6.8 and 6.1.1.4'
Co Co 0.3570 0.9660 'International Tables Vol C Tables 4.2.6.8 and 6.1.1.4'
N N 0.0070 0.0030 'International Tables Vol C Tables 4.2.6.8 and 6.1.1.4'
O O 0.0120 0.0060 'International Tables Vol C Tables 4.2.6.8 and 6.1.1.4'

loop_
_geom_angle_atom_site_label_1
_geom_angle_atom_site_label_2
_geom_angle_atom_site_label_3
_geom_angle
_geom_angle_site_symmetry_1
_geom_angle_site_symmetry_3
O1 Co1 C1 30.01(6) . .
O1 Co1 C10 95.82(6) . .
O2 Co1 O1 60.63(6) . .
O2 Co1 O6 91.10(6) . .
O2 Co1 N3 97.64(7) . .
O2 Co1 N4 114.85(7) . .
O2 Co1 C1 30.68(6) . .
O2 Co1 C10 115.15(7) . .
O5 Co1 O1 89.00(6) . .
O5 Co1 O2 135.42(6) . .
O5 Co1 O6 61.05(6) . .
O5 Co1 N3 115.71(7) . .
O5 Co1 N4 100.63(6) . .
O5 Co1 C1 114.35(7) . .
O5 Co1 C10 30.89(7) . .
O6 Co1 O1 100.19(5) . .
O6 Co1 C1 98.01(6) . .
O6 Co1 C10 30.17(7) . .
N3 Co1 O1 90.53(6) . .
N3 Co1 O6 168.58(7) . .
N3 Co1 N4 78.78(7) . .
N3 Co1 C1 93.24(7) . .
N3 Co1 C10 145.35(8) . .
N4 Co1 O1 167.93(5) . .
N4 Co1 O6 90.90(6) . .
N4 Co1 C1 143.87(7) . .
N4 Co1 C10 96.17(6) . .
C10 Co1 C1 109.00(7) . .
C1 O1 Co1 84.67(12) . .
C1 O2 Co1 92.24(13) . .
C10 O5 Co1 92.69(12) . .
C10 O6 Co1 84.19(12) . .
C3 N1 C2 118.45(18) . .
C3 N1 C4 125.40(18) . .
C4 N1 C2 116.07(17) . .
C12 N2 C11 118.99(17) . .
C13 N2 C11 115.82(17) . .
C13 N2 C12 124.91(18) . .
C21 N3 Co1 125.29(14) . .
C21 N3 C23 119.33(17) . .
C23 N3 Co1 114.90(13) . .
C24 N4 Co1 114.82(13) . .
C27 N4 Co1 126.36(14) . .
C27 N4 C24 118.77(18) . .
O1 C1 Co1 65.33(11) . .
O1 C1 O2 122.21(19) . .
O1 C1 C2 120.59(18) . .
O2 C1 Co1 57.08(11) . .
O2 C1 C2 117.20(19) . .
C2 C1 Co1 172.87(14) . .
N1 C2 C1 111.51(19) . .
N1 C2 H2A 109.3 . .
N1 C2 H2B 109.3 . .
C1 C2 H2A 109.3 . .
C1 C2 H2B 109.3 . .
H2A C2 H2B 108.0 . .
O4 C3 N1 121.2(2) . .
O4 C3 C5 122.06(19) . .
N1 C3 C5 116.69(18) . .
O3 C4 N1 120.58(19) . .
O3 C4 C6 122.25(19) . .
N1 C4 C6 117.17(17) . .
C7 C5 C3 119.64(18) . .
C7 C5 C8 120.43(18) . .
C8 C5 C3 119.90(17) . .
C8 C6 C4 119.43(18) . .
C9 C6 C4 120.25(17) . .
C9 C6 C8 120.32(18) . .
C5 C7 H7 120.0 . .
C5 C7 C9 119.95(18) . 3_656
C9 C7 H7 120.0 3_656 .
C6 C8 C5 121.08(18) . .
C8 C8 C5 119.6(2) 3_656 .
C8 C8 C6 119.3(2) 3_656 .
C6 C9 C7 120.36(17) . 3_656
C6 C9 H9 119.8 . .
C7 C9 H9 119.8 3_656 .
O5 C10 Co1 56.42(9) . .
O5 C10 C11 117.20(18) . .
O6 C10 Co1 65.64(10) . .
O6 C10 O5 122.04(17) . .
O6 C10 C11 120.76(18) . .
C11 C10 Co1 173.58(16) . .
N2 C11 C10 111.80(17) . .
N2 C11 H11A 109.3 . .
N2 C11 H11B 109.3 . .
C10 C11 H11A 109.3 . .
C10 C11 H11B 109.3 . .
H11A C11 H11B 107.9 . .
O7 C12 N2 120.84(19) . .
O7 C12 C14 122.41(19) . .
N2 C12 C14 116.72(17) . .
O8 C13 N2 119.85(19) . .
O8 C13 C15 122.63(18) . .
N2 C13 C15 117.50(18) . .
C16 C14 C12 119.98(17) . .
C16 C14 C17 120.28(17) . .
C17 C14 C12 119.74(17) . .
C17 C15 C13 119.29(17) . .
C18 C15 C13 120.40(18) . .
C18 C15 C17 120.30(18) . .
C14 C16 H16 120.0 . .
C14 C16 C18 119.92(18) . 3_567
C18 C16 H16 120.0 3_567 .
C14 C17 C15 121.27(17) . .
C14 C17 C17 119.9(2) . 3_567
C17 C17 C15 118.8(2) 3_567 .
C15 C18 C16 120.76(18) . 3_567
C15 C18 H18 119.6 . .
C16 C18 H18 119.6 3_567 .
C20 C19 H19 120.6 . .
C20 C19 C21 118.71(19) . .
C21 C19 H19 120.6 . .
C19 C20 H20 120.2 . .
C19 C20 C22 119.54(18) . .
C22 C20 H20 120.2 . .
N3 C21 C19 122.0(2) . .
N3 C21 H21 119.0 . .
C19 C21 H21 119.0 . .
C20 C22 H22 120.8 . .
C23 C22 C20 118.47(19) . .
C23 C22 H22 120.8 . .
N3 C23 C22 121.87(18) . .
N3 C23 C24 115.59(16) . .
C22 C23 C24 122.55(18) . .
N4 C24 C23 115.31(17) . .
N4 C24 C25 121.94(18) . .
C25 C24 C23 122.74(18) . .
C24 C25 H25 120.6 . .
C24 C25 C26 118.87(19) . .
C26 C25 H25 120.6 . .
C25 C26 H26 120.4 . .
C28 C26 C25 119.1(2) . .
C28 C26 H26 120.4 . .
N4 C27 H27 118.7 . .
N4 C27 C28 122.53(19) . .
C28 C27 H27 118.7 . .
C26 C28 H28 120.6 . .
C27 C28 C26 118.78(19) . .
C27 C28 H28 120.6 . .

loop_
_geom_bond_atom_site_label_1
_geom_bond_atom_site_label_2
_geom_bond_distance
_geom_bond_site_symmetry_2
Co1 O1 2.2633(16) .
Co1 O2 2.0834(17) .
Co1 O5 2.0609(15) .
Co1 O6 2.2628(16) .
Co1 N3 2.0885(17) .
Co1 N4 2.0897(18) .
Co1 C1 2.480(2) .
Co1 C10 2.4712(19) .
O1 C1 1.246(3) .
O2 C1 1.267(3) .
O3 C4 1.217(2) .
O4 C3 1.219(3) .
O5 C10 1.270(3) .
O6 C10 1.248(3) .
O7 C12 1.222(3) .
O8 C13 1.220(3) .
N1 C2 1.462(3) .
N1 C3 1.392(3) .
N1 C4 1.398(3) .
N2 C11 1.461(3) .
N2 C12 1.397(3) .
N2 C13 1.393(3) .
N3 C21 1.342(2) .
N3 C23 1.344(3) .
N4 C24 1.355(2) .
N4 C27 1.341(2) .
C1 C2 1.525(3) .
C2 H2A 0.9900 .
C2 H2B 0.9900 .
C3 C5 1.481(3) .
C4 C6 1.480(3) .
C5 C7 1.382(3) .
C5 C8 1.417(3) .
C6 C8 1.414(2) .
C6 C9 1.386(3) .
C7 H7 0.9500 .
C7 C9 1.409(3) 3_656
C8 C8 1.407(4) 3_656
C9 H9 0.9500 .
C10 C11 1.526(2) .
C11 H11A 0.9900 .
C11 H11B 0.9900 .
C12 C14 1.482(3) .
C13 C15 1.476(3) .
C14 C16 1.385(3) .
C14 C17 1.412(3) .
C15 C17 1.418(3) .
C15 C18 1.383(3) .
C16 H16 0.9500 .
C16 C18 1.406(3) 3_567
C17 C17 1.416(4) 3_567
C18 H18 0.9500 .
C19 H19 0.9500 .
C19 C20 1.382(3) .
C19 C21 1.390(3) .
C20 H20 0.9500 .
C20 C22 1.392(3) .
C21 H21 0.9500 .
C22 H22 0.9500 .
C22 C23 1.392(2) .
C23 C24 1.488(3) .
C24 C25 1.388(3) .
C25 H25 0.9500 .
C25 C26 1.393(3) .
C26 H26 0.9500 .
C26 C28 1.390(3) .
C27 H27 0.9500 .
C27 C28 1.387(3) .
C28 H28 0.9500 .
